data_9008407
loop_
_publ_author_name
'Taxer, K. J.'

_publ_section_title
;
 Order-disorder and polymorphism of the compound
 with the composition of scholzite, CaZn2[PO4]2*2H2O
 Note: hypothetical idealized structure
 Note: x(O2) corrected
;
_journal_name_full 'Zeitschrift fur Kristallographie'
_journal_page_first 239
_journal_page_last 253
_journal_paper_doi 10.1524/zkri.1992.198.3-4.239
_journal_volume 198
_journal_year 1992
_chemical_formula_sum 'Ca H4 O10 P2 Zn2'
_chemical_name_mineral Parascholzite
_space_group_IT_number 15
_symmetry_space_group_name_Hall '-C 2yc'
_symmetry_space_group_name_H-M 'C 1 2/c 1'
_cell_angle_alpha 90
_cell_angle_beta 106.25
_cell_angle_gamma 90
_cell_formula_units_Z 4
_cell_length_a 17.863
_cell_length_b 7.412
_cell_length_c 6.667
_cell_volume 847.450
_database_code_amcsd 0011012
_exptl_crystal_density_diffrn 3.110
_cod_original_formula_sum 'Ca Zn2 P2 O10 H4'
_cod_struct_determination_method theoretical
_cod_database_code 9008407

loop_
_space_group_symop_operation_xyz
x,y,z
1/2+x,1/2+y,z
x,-y,1/2+z
1/2+x,1/2-y,1/2+z
-x,y,1/2-z
1/2-x,1/2+y,1/2-z
-x,-y,-z
1/2-x,1/2-y,-z

loop_
_atom_site_label
_atom_site_fract_x
_atom_site_fract_y
_atom_site_fract_z
_atom_site_type_symbol
_atom_site_attached_hydrogens
Ca 0.00000 0.37500 0.75000 Ca 0
Zn 0.27270 0.50000 0.01700 Zn 0
P 0.35000 0.18750 0.82500 P 0
O1 0.43750 0.05000 0.89100 O 0
O2 0.27270 0.05000 0.76300 O 0
O3 0.15000 0.20000 0.38900 O 0
Wat4 0.05000 0.15000 0.60000 O 2
O5 0.35000 0.30000 0.01250 O 0

loop_
_cod_changelog_entry_id
_cod_changelog_entry_author
_cod_changelog_entry_date
_cod_changelog_entry_text
1
;cod-tools version 3.8.0
Id: cif_guess_AMCSD_atom_types 9574 2023-05-10 09:00:05Z saulius
;
2023-05-10T18:51:20+03:00
;Derived atom types and hydrogen counts
from atom names that follow the AMCSD naming convention
(Wat == water, O-H == hydroxyl).
;

loop_
_cod_related_entry_id
_cod_related_entry_database
_cod_related_entry_code
1 AMCSD 0011012
